data_4515696
loop_
_publ_author_name
'Tamang, Sem Raj'
'Singh, Arpita'
'Unruh, Daniel K.'
'Findlater, Michael'

_publ_section_title
;
 Nickel-Catalyzed Regioselective 1,4-Hydroboration of N-Heteroarenes
;
_journal_issue 7
_journal_name_full 'ACS Catalysis'
_journal_page_first 6186
_journal_paper_doi 10.1021/acscatal.8b01166
_journal_volume 8
_journal_year 2018
_chemical_formula_sum 'C20 H26 N O4 Zn'
_chemical_formula_weight 409.79
_space_group_IT_number 14
_space_group_name_Hall '-P 2yn'
_space_group_name_H-M_alt 'P 1 21/n 1'
_symmetry_cell_setting monoclinic
_symmetry_Int_Tables_number 14
_symmetry_space_group_name_Hall '-P 2yn'
_symmetry_space_group_name_H-M 'P 1 21/n 1'
_atom_sites_solution_hydrogens geom
_atom_sites_solution_primary dual
_atom_sites_solution_secondary difmap
_audit_creation_date 2018-04-20T16:05:42-00:00
_audit_creation_method 'WinGX routine CIF_UPDATE'
_cell_angle_alpha 90
_cell_angle_beta 101.668(3)
_cell_angle_gamma 90
_cell_formula_units_Z 4
_cell_length_a 10.811(3)
_cell_length_b 16.451(4)
_cell_length_c 11.445(3)
_cell_measurement_reflns_used 5309
_cell_measurement_temperature 100(2)
_cell_measurement_theta_max 24.39
_cell_measurement_theta_min 2.20
_cell_volume 1993.5(9)
_computing_cell_refinement 'Bruker SAINT'
_computing_data_collection 'Bruker APEX2'
_computing_data_reduction 'Bruker SAINT'
_computing_structure_refinement 'SHELXL-2016/6 (Sheldrick, 2016)'
_computing_structure_solution 'SHELXT 2014/5 (Sheldrick, 2014)'
_diffrn_ambient_temperature 100(2)
_diffrn_measured_fraction_theta_full 1
_diffrn_measured_fraction_theta_max 0.998
_diffrn_measurement_device_type 'Bruker APEX-II CCD'
_diffrn_measurement_method '\w scans'
_diffrn_radiation_monochromator graphite
_diffrn_radiation_source 'fine-focus sealed tube'
_diffrn_radiation_type MoK\a
_diffrn_radiation_wavelength 0.71073
_diffrn_reflns_av_R_equivalents 0.0969
_diffrn_reflns_av_unetI/netI 0.1172
_diffrn_reflns_Laue_measured_fraction_full 1
_diffrn_reflns_Laue_measured_fraction_max 0.998
_diffrn_reflns_limit_h_max 12
_diffrn_reflns_limit_h_min -13
_diffrn_reflns_limit_k_max 19
_diffrn_reflns_limit_k_min 0
_diffrn_reflns_limit_l_max 13
_diffrn_reflns_limit_l_min 0
_diffrn_reflns_number 4535
_diffrn_reflns_point_group_measured_fraction_full 1
_diffrn_reflns_point_group_measured_fraction_max 0.998
_diffrn_reflns_theta_full 25.242
_diffrn_reflns_theta_max 25.358
_diffrn_reflns_theta_min 2.199
_exptl_absorpt_coefficient_mu 1.255
_exptl_absorpt_correction_T_max 0.7452
_exptl_absorpt_correction_T_min 0.5403
_exptl_absorpt_correction_type multi-scan
_exptl_absorpt_process_details SADABS
_exptl_crystal_colour colourless
_exptl_crystal_density_diffrn 1.365
_exptl_crystal_description plate
_exptl_crystal_F_000 860
_exptl_crystal_size_max 0.48
_exptl_crystal_size_mid 0.46
_exptl_crystal_size_min 0.055
_refine_diff_density_max 0.958
_refine_diff_density_min -0.592
_refine_diff_density_rms 0.09
_refine_ls_extinction_method none
_refine_ls_goodness_of_fit_ref 1.046
_refine_ls_hydrogen_treatment constr
_refine_ls_matrix_type full
_refine_ls_number_parameters 243
_refine_ls_number_reflns 4535
_refine_ls_number_restraints 204
_refine_ls_restrained_S_all 1.024
_refine_ls_R_factor_all 0.0705
_refine_ls_R_factor_gt 0.049
_refine_ls_shift/su_max 0.001
_refine_ls_shift/su_mean 0
_refine_ls_structure_factor_coef Fsqd
_refine_ls_weighting_details 'w=1/[\s^2^(Fo^2^)+(0.0793P)^2^+0.1841P] where P=(Fo^2^+2Fc^2^)/3'
_refine_ls_weighting_scheme calc
_refine_ls_wR_factor_gt 0.1257
_refine_ls_wR_factor_ref 0.1355
_reflns_number_gt 3519
_reflns_number_total 4535
_reflns_threshold_expression 'I > 2\s(I)'
_cod_data_source_file cs8b01166_si_006.cif
_cod_data_source_block fin18_16
_cod_original_cell_volume 1993.6(8)
_cod_original_sg_symbol_H-M 'P 21/n'
_cod_database_code 4515696
_shelx_estimated_absorpt_t_min 0.584
_shelx_estimated_absorpt_t_max 0.934

loop_
_symmetry_equiv_pos_as_xyz
'x, y, z'
'-x+1/2, y+1/2, -z+1/2'
'-x, -y, -z'
'x-1/2, -y-1/2, z-1/2'

loop_
_atom_site_label
_atom_site_type_symbol
_atom_site_fract_x
_atom_site_fract_y
_atom_site_fract_z
_atom_site_U_iso_or_equiv
_atom_site_adp_type
_atom_site_occupancy
_atom_site_calc_flag
Zn1 Zn 0.35350(5) 0.56054(3) 0.68241(4) 0.01784(17) Uani 1 d
O1 O 0.1740(3) 0.5992(2) 0.6595(3) 0.0207(8) Uani 1 d
O2 O 0.3464(3) 0.5757(2) 0.5067(3) 0.0223(8) Uani 1 d
O3 O 0.5276(3) 0.6074(2) 0.7072(3) 0.0223(8) Uani 1 d
O4 O 0.3615(3) 0.5709(2) 0.8611(3) 0.0232(8) Uani 1 d
N1 N 0.3372(3) 0.4367(2) 0.6784(3) 0.0177(8) Uani 1 d
C1 C 0.0980(5) 0.6093(3) 0.5614(4) 0.0224(11) Uani 1 d
C2 C 0.1290(5) 0.6047(3) 0.4492(4) 0.0269(11) Uani 1 d
H2 H 0.063037 0.613667 0.381806 0.032 Uiso 1 calc
C3 C 0.2485(5) 0.5881(3) 0.4275(4) 0.0218(11) Uani 1 d
C4 C -0.0363(5) 0.6282(4) 0.5692(5) 0.0364(14) Uani 1 d
H4A H -0.082573 0.647202 0.491476 0.055 Uiso 1 calc
H4B H -0.037022 0.67065 0.62917 0.055 Uiso 1 calc
H4C H -0.076694 0.579037 0.592204 0.055 Uiso 1 calc
C5 C 0.2694(5) 0.5854(4) 0.3014(4) 0.0333(13) Uani 1 d
H5A H 0.188256 0.591519 0.245611 0.05 Uiso 1 calc
H5B H 0.307537 0.533232 0.287261 0.05 Uiso 1 calc
H5C H 0.325963 0.629778 0.289202 0.05 Uiso 1 calc
C6 C 0.5854(5) 0.6433(3) 0.8003(5) 0.0239(11) Uani 1 d
C7 C 0.5507(4) 0.6461(3) 0.9094(4) 0.0261(11) Uani 1 d
H7 H 0.604232 0.675005 0.971718 0.031 Uiso 1 calc
C8 C 0.4424(4) 0.6097(3) 0.9356(4) 0.0227(11) Uani 1 d
C9 C 0.7002(5) 0.6906(4) 0.7843(5) 0.0362(14) Uani 1 d
H9A H 0.740269 0.663129 0.725657 0.054 Uiso 1 calc
H9B H 0.760256 0.693979 0.860785 0.054 Uiso 1 calc
H9C H 0.67481 0.745559 0.75611 0.054 Uiso 1 calc
C10 C 0.4190(5) 0.6149(3) 1.0605(4) 0.0300(13) Uani 1 d
H10A H 0.33079 0.630043 1.05776 0.045 Uiso 1 calc
H10B H 0.474834 0.655957 1.105459 0.045 Uiso 1 calc
H10C H 0.436081 0.56194 1.099816 0.045 Uiso 1 calc
C11 C 0.3906(4) 0.3889(3) 0.6073(4) 0.0190(10) Uani 1 d
H11 H 0.438648 0.413477 0.55597 0.023 Uiso 1 calc
C12 C 0.3784(4) 0.3052(3) 0.6060(4) 0.0186(9) Uani 1 d
C13 C 0.3056(4) 0.2707(3) 0.6792(4) 0.0197(10) Uani 1 d
H13 H 0.295427 0.213321 0.679904 0.024 Uiso 1 calc
C14 C 0.2471(4) 0.3188(3) 0.7519(4) 0.0193(10) Uani 1 d
C15 C 0.2679(4) 0.4016(3) 0.7488(4) 0.0200(10) Uani 1 d
H15 H 0.230847 0.435501 0.799571 0.024 Uiso 1 calc
C16 C 0.4447(4) 0.2549(3) 0.5291(4) 0.0267(11) Uani 1 d
H16A H 0.386604 0.213806 0.487262 0.04 Uiso 1 calc
H16B H 0.517654 0.228023 0.578901 0.04 Uiso 1 calc
H16C H 0.473525 0.289967 0.470689 0.04 Uiso 1 calc
C17 C 0.1651(4) 0.2837(3) 0.8302(4) 0.0255(11) Uani 1 d
H17A H 0.139048 0.326953 0.878922 0.038 Uiso 1 calc
H17B H 0.212507 0.242257 0.882359 0.038 Uiso 1 calc
H17C H 0.090123 0.258907 0.780491 0.038 Uiso 1 calc
C18 C 0.0550(5) 0.4572(3) 1.0994(5) 0.0349(14) Uani 1 d
H18 H 0.093687 0.427542 1.168349 0.042 Uiso 1 calc
C19 C 0.1274(5) 0.4854(3) 1.0226(5) 0.0340(13) Uani 1 d
H19 H 0.215682 0.475048 1.038655 0.041 Uiso 1 calc
C20 C 0.0734(5) 0.5287(3) 0.9225(5) 0.0311(12) Uani 1 d
H20 H 0.123486 0.548432 0.869352 0.037 Uiso 1 calc

loop_
_atom_site_aniso_label
_atom_site_aniso_U_11
_atom_site_aniso_U_22
_atom_site_aniso_U_33
_atom_site_aniso_U_23
_atom_site_aniso_U_13
_atom_site_aniso_U_12
Zn1 0.0187(3) 0.0180(3) 0.0176(3) 0.0001(2) 0.00546(19) -0.0017(2)
O1 0.0222(18) 0.0213(19) 0.0194(18) -0.0012(14) 0.0060(15) 0.0014(14)
O2 0.0248(18) 0.026(2) 0.0170(17) 0.0004(14) 0.0062(14) -0.0019(14)
O3 0.0202(18) 0.0244(19) 0.0226(19) 0.0010(14) 0.0051(15) -0.0025(15)
O4 0.0212(18) 0.030(2) 0.0178(17) -0.0030(14) 0.0020(14) -0.0051(15)
N1 0.016(2) 0.0204(18) 0.0168(19) 0.0025(16) 0.0027(14) 0.0006(16)
C1 0.025(3) 0.018(3) 0.023(3) -0.002(2) 0.003(2) 0.002(2)
C2 0.026(3) 0.030(3) 0.022(3) 0.003(2) -0.001(2) -0.001(2)
C3 0.030(3) 0.019(3) 0.016(2) -0.0025(19) 0.004(2) -0.006(2)
C4 0.027(3) 0.053(4) 0.029(3) 0.006(3) 0.004(2) 0.009(3)
C5 0.035(3) 0.044(3) 0.020(3) -0.003(2) 0.004(2) 0.003(3)
C6 0.018(2) 0.021(3) 0.030(3) 0.005(2) 0.000(2) 0.002(2)
C7 0.021(3) 0.028(3) 0.025(3) -0.005(2) -0.004(2) -0.002(2)
C8 0.018(2) 0.028(3) 0.019(3) 0.001(2) -0.002(2) 0.004(2)
C9 0.023(3) 0.051(4) 0.033(3) 0.005(3) 0.002(2) -0.008(3)
C10 0.023(3) 0.045(4) 0.020(3) -0.007(2) -0.001(2) -0.002(2)
C11 0.017(2) 0.025(2) 0.015(2) -0.0001(18) 0.0039(18) 0.0008(19)
C12 0.016(2) 0.023(2) 0.015(2) 0.0000(18) 0.0011(17) 0.0022(19)
C13 0.018(2) 0.018(2) 0.022(3) 0.0024(18) 0.0018(18) 0.0010(18)
C14 0.017(2) 0.026(2) 0.014(2) 0.0009(18) 0.0012(18) -0.0048(19)
C15 0.017(2) 0.025(2) 0.018(3) -0.0009(19) 0.0043(19) 0.0006(19)
C16 0.033(3) 0.023(3) 0.028(3) -0.001(2) 0.015(2) 0.002(2)
C17 0.031(3) 0.018(2) 0.031(3) -0.002(2) 0.013(2) -0.007(2)
C18 0.037(3) 0.028(3) 0.039(3) 0.006(2) 0.006(3) 0.003(2)
C19 0.022(3) 0.034(3) 0.047(3) -0.005(3) 0.010(2) -0.003(2)
C20 0.041(3) 0.021(2) 0.038(3) -0.005(2) 0.024(3) -0.005(2)

loop_
_atom_type_symbol
_atom_type_description
_atom_type_scat_dispersion_real
_atom_type_scat_dispersion_imag
_atom_type_scat_source
C C 0.0033 0.0016 'International Tables Vol C Tables 4.2.6.8 and 6.1.1.4'
H H 0 0 'International Tables Vol C Tables 4.2.6.8 and 6.1.1.4'
N N 0.0061 0.0033 'International Tables Vol C Tables 4.2.6.8 and 6.1.1.4'
O O 0.0106 0.006 'International Tables Vol C Tables 4.2.6.8 and 6.1.1.4'
Zn Zn 0.2839 1.4301 'International Tables Vol C Tables 4.2.6.8 and 6.1.1.4'

loop_
_geom_angle_atom_site_label_1
_geom_angle_atom_site_label_2
_geom_angle_atom_site_label_3
_geom_angle
_geom_angle_site_symmetry_1
_geom_angle_site_symmetry_3
O3 Zn1 O1 138.88(14) . .
O3 Zn1 O2 86.50(13) . .
O1 Zn1 O2 89.42(13) . .
O3 Zn1 O4 88.73(13) . .
O1 Zn1 O4 87.03(13) . .
O2 Zn1 O4 168.11(14) . .
O3 Zn1 N1 117.49(13) . .
O1 Zn1 N1 103.63(13) . .
O2 Zn1 N1 96.60(13) . .
O4 Zn1 N1 95.27(13) . .
C1 O1 Zn1 126.6(3) . .
C3 O2 Zn1 126.4(3) . .
C6 O3 Zn1 126.1(3) . .
C8 O4 Zn1 127.0(3) . .
C15 N1 C11 118.3(4) . .
C15 N1 Zn1 118.2(3) . .
C11 N1 Zn1 123.5(3) . .
O1 C1 C2 125.3(5) . .
O1 C1 C4 115.9(4) . .
C2 C1 C4 118.8(4) . .
C3 C2 C1 125.5(4) . .
C3 C2 H2 117.3 . .
C1 C2 H2 117.3 . .
O2 C3 C2 125.3(4) . .
O2 C3 C5 114.6(4) . .
C2 C3 C5 120.1(4) . .
C1 C4 H4A 109.5 . .
C1 C4 H4B 109.5 . .
H4A C4 H4B 109.5 . .
C1 C4 H4C 109.5 . .
H4A C4 H4C 109.5 . .
H4B C4 H4C 109.5 . .
C3 C5 H5A 109.5 . .
C3 C5 H5B 109.5 . .
H5A C5 H5B 109.5 . .
C3 C5 H5C 109.5 . .
H5A C5 H5C 109.5 . .
H5B C5 H5C 109.5 . .
O3 C6 C7 126.9(5) . .
O3 C6 C9 114.6(4) . .
C7 C6 C9 118.4(4) . .
C6 C7 C8 125.0(4) . .
C6 C7 H7 117.5 . .
C8 C7 H7 117.5 . .
O4 C8 C7 124.5(5) . .
O4 C8 C10 116.3(4) . .
C7 C8 C10 119.2(4) . .
C6 C9 H9A 109.5 . .
C6 C9 H9B 109.5 . .
H9A C9 H9B 109.5 . .
C6 C9 H9C 109.5 . .
H9A C9 H9C 109.5 . .
H9B C9 H9C 109.5 . .
C8 C10 H10A 109.5 . .
C8 C10 H10B 109.5 . .
H10A C10 H10B 109.5 . .
C8 C10 H10C 109.5 . .
H10A C10 H10C 109.5 . .
H10B C10 H10C 109.5 . .
N1 C11 C12 122.5(4) . .
N1 C11 H11 118.7 . .
C12 C11 H11 118.7 . .
C13 C12 C11 117.9(4) . .
C13 C12 C16 122.0(4) . .
C11 C12 C16 120.1(4) . .
C12 C13 C14 120.8(4) . .
C12 C13 H13 119.6 . .
C14 C13 H13 119.6 . .
C15 C14 C13 116.8(4) . .
C15 C14 C17 121.0(4) . .
C13 C14 C17 122.3(4) . .
N1 C15 C14 123.7(4) . .
N1 C15 H15 118.2 . .
C14 C15 H15 118.2 . .
C12 C16 H16A 109.5 . .
C12 C16 H16B 109.5 . .
H16A C16 H16B 109.5 . .
C12 C16 H16C 109.5 . .
H16A C16 H16C 109.5 . .
H16B C16 H16C 109.5 . .
C14 C17 H17A 109.5 . .
C14 C17 H17B 109.5 . .
H17A C17 H17B 109.5 . .
C14 C17 H17C 109.5 . .
H17A C17 H17C 109.5 . .
H17B C17 H17C 109.5 . .
C19 C18 C20 120.7(5) . 3_567
C19 C18 H18 119.7 . .
C20 C18 H18 119.7 3_567 .
C18 C19 C20 120.5(5) . .
C18 C19 H19 119.7 . .
C20 C19 H19 119.7 . .
C19 C20 C18 118.8(5) . 3_567
C19 C20 H20 120.6 . .
C18 C20 H20 120.6 3_567 .

loop_
_geom_bond_atom_site_label_1
_geom_bond_atom_site_label_2
_geom_bond_distance
_geom_bond_site_symmetry_2
Zn1 O3 2.000(3) .
Zn1 O1 2.008(3) .
Zn1 O2 2.013(3) .
Zn1 O4 2.037(3) .
Zn1 N1 2.045(4) .
O1 C1 1.261(5) .
O2 C3 1.263(5) .
O3 C6 1.267(6) .
O4 C8 1.264(6) .
N1 C15 1.337(5) .
N1 C11 1.343(5) .
C1 C2 1.394(7) .
C1 C4 1.505(7) .
C2 C3 1.391(7) .
C2 H2 0.95 .
C3 C5 1.507(7) .
C4 H4A 0.98 .
C4 H4B 0.98 .
C4 H4C 0.98 .
C5 H5A 0.98 .
C5 H5B 0.98 .
C5 H5C 0.98 .
C6 C7 1.375(7) .
C6 C9 1.508(7) .
C7 C8 1.401(7) .
C7 H7 0.95 .
C8 C10 1.504(7) .
C9 H9A 0.98 .
C9 H9B 0.98 .
C9 H9C 0.98 .
C10 H10A 0.98 .
C10 H10B 0.98 .
C10 H10C 0.98 .
C11 C12 1.383(6) .
C11 H11 0.95 .
C12 C13 1.382(6) .
C12 C16 1.493(6) .
C13 C14 1.390(6) .
C13 H13 0.95 .
C14 C15 1.382(6) .
C14 C17 1.498(6) .
C15 H15 0.95 .
C16 H16A 0.98 .
C16 H16B 0.98 .
C16 H16C 0.98 .
C17 H17A 0.98 .
C17 H17B 0.98 .
C17 H17C 0.98 .
C18 C19 1.371(7) .
C18 C20 1.380(7) 3_567
C18 H18 0.95 .
C19 C20 1.374(7) .
C19 H19 0.95 .
C20 H20 0.95 .
